data_2205656
loop_
_publ_author_name
'Tonko Kolev'
'Snezana Sinadinovic-Fiser'
'Michael Spiteller'
'William S. Sheldrick'
'Heike Mayer-Figge'

_publ_section_title
;
 Bis(8-hydroxyquinolinium) squarate
;
_journal_issue 5
_journal_name_full 'Acta Crystallographica Section E'
_journal_page_first o1469
_journal_page_last o1471
_journal_paper_doi 10.1107/S1600536805012523
_journal_volume 61
_journal_year 2005
_chemical_formula_moiety '2C9 H8 N O +, C4 O4 2-'
_chemical_formula_sum 'C22 H16 N2 O6'
_chemical_formula_weight 404.37
_chemical_name_systematic
;
Bis(8-hydroxyquinolinium) squarate
;
_space_group_IT_number 14
_symmetry_cell_setting monoclinic
_symmetry_space_group_name_Hall '-P 2ybc'
_symmetry_space_group_name_H-M 'P 1 21/c 1'
_atom_sites_solution_hydrogens geom
_atom_sites_solution_primary direct
_atom_sites_solution_secondary difmap
_audit_creation_method SHELXL-97
_cell_angle_alpha 90.00
_cell_angle_beta 94.830(13)
_cell_angle_gamma 90.00
_cell_formula_units_Z 4
_cell_length_a 9.578(3)
_cell_length_b 7.3024(17)
_cell_length_c 25.656(5)
_cell_measurement_reflns_used 15
_cell_measurement_temperature 566(2)
_cell_measurement_theta_max 15
_cell_measurement_theta_min 7.5
_cell_volume 1788.1(8)
_computing_cell_refinement 'Siemens R3m/V User's Guide'
_computing_data_collection 'Siemens R3m/V User's Guide (Siemens, 1989)'
_computing_data_reduction 'XDISK (Siemens, 1989)'
_computing_molecular_graphics 'SHELXTL-Plus (Sheldrick, 1995)'
_computing_publication_material SHELXL97
_computing_structure_refinement 'SHELXL97 (Sheldrick, 1997)'
_computing_structure_solution 'SHELXS97 (Sheldrick, 1997)'
_diffrn_ambient_temperature 566(2)
_diffrn_measured_fraction_theta_full 0.997
_diffrn_measured_fraction_theta_max 0.997
_diffrn_measurement_device_type 'Siemens P4 four-circle'
_diffrn_measurement_method Profile-fitted
_diffrn_radiation_monochromator graphite
_diffrn_radiation_source 'fine-focus sealed tube'
_diffrn_radiation_type MoK\a
_diffrn_radiation_wavelength 0.71073
_diffrn_reflns_av_R_equivalents 0.0474
_diffrn_reflns_av_sigmaI/netI 0.0829
_diffrn_reflns_limit_h_max 11
_diffrn_reflns_limit_h_min -1
_diffrn_reflns_limit_k_max 8
_diffrn_reflns_limit_k_min -1
_diffrn_reflns_limit_l_max 30
_diffrn_reflns_limit_l_min -30
_diffrn_reflns_number 4380
_diffrn_reflns_theta_full 25.00
_diffrn_reflns_theta_max 25.00
_diffrn_reflns_theta_min 2.13
_diffrn_standards_decay_% 2
_diffrn_standards_interval_count 100
_diffrn_standards_number 3
_exptl_absorpt_coefficient_mu 0.111
_exptl_absorpt_correction_T_max 0.97335
_exptl_absorpt_correction_T_min 0.92967
_exptl_absorpt_correction_type psi-scan
_exptl_absorpt_process_details '(XPREP in SHELXTL-Plus; Sheldrick, 1995)'
_exptl_crystal_colour yellow
_exptl_crystal_density_diffrn 1.502
_exptl_crystal_density_method 'not measured'
_exptl_crystal_description prism
_exptl_crystal_F_000 840
_exptl_crystal_size_max 0.42
_exptl_crystal_size_mid 0.36
_exptl_crystal_size_min 0.28
_refine_diff_density_max 0.232
_refine_diff_density_min -0.208
_refine_ls_extinction_coef 0.0063(13)
_refine_ls_extinction_expression Fc^*^=kFc[1+0.001xFc^2^\l^3^/sin(2\q)]^-1/4^
_refine_ls_extinction_method SHELXL97
_refine_ls_goodness_of_fit_ref 0.991
_refine_ls_hydrogen_treatment constr
_refine_ls_matrix_type full
_refine_ls_number_parameters 272
_refine_ls_number_reflns 3152
_refine_ls_number_restraints 0
_refine_ls_restrained_S_all 0.991
_refine_ls_R_factor_all 0.1364
_refine_ls_R_factor_gt 0.0602
_refine_ls_shift/su_max 0.000
_refine_ls_shift/su_mean 0.000
_refine_ls_structure_factor_coef Fsqd
_refine_ls_weighting_details 'calc w = 1/[\s^2^(Fo^2^)+(0.0609P)^2^] where P = (Fo^2^+2Fc^2^)/3'
_refine_ls_weighting_scheme calc
_refine_ls_wR_factor_gt 0.1242
_refine_ls_wR_factor_ref 0.1523
_reflns_number_gt 1640
_reflns_number_total 3152
_reflns_threshold_expression I>2\s(I)
_cod_data_source_file bt6652.cif
_cod_data_source_block I
_cod_depositor_comments
;
The following automatic conversions were performed:
'_symmetry_cell_setting' value 'Monoclinic' changed to 'monoclinic'
according to '/home/saulius/struct/CIF-dictionaries/cif_core.dic'
dictionary named 'cif_core.dic' version 2.4.1 from
2010-06-29.

'_exptl_absorpt_correction_type' value 'Psi-scan' changed to
'psi-scan' according to
'/home/saulius/struct/CIF-dictionaries/cif_core.dic' dictionary named
'cif_core.dic' version 2.4.1 from 2010-06-29.

Automatic conversion script
Id: cif_fix_enum 1527 2010-12-29 10:47:43Z saulius 

The following automatic conversions were performed:

'_symmetry_cell_setting' value 'Monoclinic' changed to 'monoclinic'
according to /home/saulius/struct/CIF-dictionaries/cif_core.dic
dictionary named 'cif_core.dic' version 2.4.1 from
2010-06-29.

'_exptl_absorpt_correction_type' value 'Psi-scan'
changed to 'psi-scan' according to
/home/saulius/struct/CIF-dictionaries/cif_core.dic dictionary named
'cif_core.dic' version 2.4.1 from 2010-06-29.

Automatic conversion script
Id: cif_fix_values 1715 2011-07-08 13:25:40Z adriana 

The following automatic conversions were performed:

'_refine_ls_hydrogen_treatment' value 'constr.' was replaced with the
value 'constr' as specified in the replacement file
'src/cod-tools/trunk/data/replacement-values/replacement_values.lst'.

Automatic conversion script
Id: cif_fix_values 5376 2017-05-30 11:51:03Z andrius 
;
_cod_original_cell_volume 1788.1(6)
_cod_original_sg_symbol_H-M 'P 21/c'
_cod_database_code 2205656

loop_
_symmetry_equiv_pos_as_xyz
'x, y, z'
'x, -y+1/2, z+1/2'
'-x, -y, -z'
'-x, y-1/2, -z-1/2'

loop_
_atom_site_label
_atom_site_fract_x
_atom_site_fract_y
_atom_site_fract_z
_atom_site_U_iso_or_equiv
_atom_site_adp_type
_atom_site_calc_flag
_atom_site_refinement_flags
_atom_site_occupancy
_atom_site_type_symbol
N1 0.6813(3) 0.8221(4) 0.14085(10) 0.0388(8) Uani d . 1 N
H1 0.6166 0.8537 0.1173 0.047 Uiso calc R 1 H
C2 0.6607(4) 0.8465(5) 0.19036(13) 0.0479(10) Uani d . 1 C
H2 0.5770 0.8981 0.1991 0.057 Uiso calc R 1 H
C3 0.7618(4) 0.7966(6) 0.22986(13) 0.0486(10) Uani d . 1 C
H3 0.7457 0.8151 0.2647 0.058 Uiso calc R 1 H
C4 0.8843(4) 0.7206(5) 0.21728(14) 0.0458(10) Uani d . 1 C
H4 0.9525 0.6875 0.2435 0.055 Uiso calc R 1 H
C5 1.0310(4) 0.6133(5) 0.14795(14) 0.0463(10) Uani d . 1 C
H5 1.1008 0.5742 0.1728 0.056 Uiso calc R 1 H
C6 1.0485(4) 0.5941(5) 0.09651(14) 0.0493(10) Uani d . 1 C
H6 1.1307 0.5425 0.0863 0.059 Uiso calc R 1 H
C7 0.9437(4) 0.6515(5) 0.05810(14) 0.0455(10) Uani d . 1 C
H7 0.9583 0.6377 0.0229 0.055 Uiso calc R 1 H
C8 0.8203(3) 0.7273(5) 0.07148(13) 0.0342(9) Uani d . 1 C
O8 0.7147(2) 0.7835(4) 0.03719(9) 0.0464(7) Uani d . 1 O
H8 0.7437 0.7963 0.0082 0.060 Uiso calc R 1 H
C9 0.8024(4) 0.7480(5) 0.12567(13) 0.0320(8) Uani d . 1 C
C10 0.9077(4) 0.6921(5) 0.16403(13) 0.0375(9) Uani d . 1 C
N11 0.1840(3) 0.7290(4) 0.39237(10) 0.0367(8) Uani d . 1 N
H11 0.1192 0.7070 0.3679 0.044 Uiso calc R 1 H
C12 0.1606(4) 0.6914(5) 0.44123(13) 0.0443(10) Uani d . 1 C
H12 0.0740 0.6443 0.4484 0.053 Uiso calc R 1 H
C13 0.2623(4) 0.7207(6) 0.48181(14) 0.0495(11) Uani d . 1 C
H13 0.2446 0.6931 0.5160 0.059 Uiso calc R 1 H
C14 0.3882(4) 0.7902(5) 0.47132(13) 0.0441(10) Uani d . 1 C
H14 0.4581 0.8061 0.4984 0.053 Uiso calc R 1 H
C15 0.5403(3) 0.9195(5) 0.40691(14) 0.0463(10) Uani d . 1 C
H15 0.6110 0.9449 0.4330 0.056 Uiso calc R 1 H
C16 0.5583(4) 0.9605(6) 0.35596(14) 0.0516(11) Uani d . 1 C
H16 0.6407 1.0170 0.3477 0.062 Uiso calc R 1 H
C17 0.4544(4) 0.9188(5) 0.31586(14) 0.0467(10) Uani d . 1 C
H17 0.4704 0.9451 0.2814 0.056 Uiso calc R 1 H
C18 0.3299(4) 0.8402(5) 0.32634(12) 0.0368(9) Uani d . 1 C
O18 0.2241(2) 0.7962(4) 0.29006(9) 0.0466(7) Uani d . 1 O
H18 0.2455 0.8259 0.2609 0.056 Uiso calc R 1 H
C19 0.3086(3) 0.8020(5) 0.37935(12) 0.0309(8) Uani d . 1 C
C20 0.4141(3) 0.8385(5) 0.41982(13) 0.0370(9) Uani d . 1 C
C1' 0.2130(3) 1.0903(5) 0.09176(12) 0.0361(9) Uani d . 1 C
O1' 0.1701(2) 1.1717(4) 0.04998(8) 0.0500(7) Uani d . 1 O
C2' 0.3375(3) 0.9830(5) 0.10938(12) 0.0368(9) Uani d . 1 C
O2' 0.4466(2) 0.9394(4) 0.08811(8) 0.0497(7) Uani d . 1 O
C3' 0.2803(3) 0.9535(5) 0.15989(12) 0.0381(9) Uani d . 1 C
O3' 0.3223(2) 0.8681(4) 0.20064(8) 0.0522(8) Uani d . 1 O
C4' 0.1560(3) 1.0622(5) 0.14257(12) 0.0353(8) Uani d . 1 C
O4' 0.0474(2) 1.1076(4) 0.16304(8) 0.0473(7) Uani d . 1 O

loop_
_atom_site_aniso_label
_atom_site_aniso_U_11
_atom_site_aniso_U_22
_atom_site_aniso_U_33
_atom_site_aniso_U_12
_atom_site_aniso_U_13
_atom_site_aniso_U_23
N1 0.0371(18) 0.050(2) 0.0287(16) 0.0048(16) 0.0014(13) 0.0056(14)
C2 0.046(2) 0.063(3) 0.036(2) 0.011(2) 0.0102(17) 0.002(2)
C3 0.056(3) 0.067(3) 0.0231(19) 0.002(2) 0.0012(18) -0.0030(19)
C4 0.044(2) 0.058(3) 0.033(2) 0.000(2) -0.0091(18) 0.0041(19)
C5 0.036(2) 0.058(3) 0.044(2) 0.006(2) -0.0020(17) 0.005(2)
C6 0.040(2) 0.058(3) 0.051(2) 0.009(2) 0.0081(18) 0.003(2)
C7 0.048(2) 0.053(3) 0.037(2) 0.008(2) 0.0075(17) -0.0011(19)
C8 0.032(2) 0.039(2) 0.0306(18) 0.0024(17) -0.0002(16) 0.0056(16)
O8 0.0386(15) 0.0716(19) 0.0288(13) 0.0089(14) 0.0018(11) 0.0081(12)
C9 0.034(2) 0.031(2) 0.031(2) -0.0030(16) 0.0026(16) 0.0041(15)
C10 0.036(2) 0.041(2) 0.036(2) -0.0058(18) -0.0002(16) 0.0019(17)
N11 0.0314(17) 0.0460(19) 0.0320(17) -0.0038(15) -0.0013(13) -0.0009(14)
C12 0.042(2) 0.053(3) 0.038(2) -0.003(2) 0.0097(18) 0.0043(19)
C13 0.052(3) 0.065(3) 0.032(2) -0.005(2) 0.0049(19) 0.0086(19)
C14 0.046(2) 0.056(3) 0.0289(19) 0.004(2) -0.0087(17) 0.0043(18)
C15 0.034(2) 0.059(3) 0.045(2) -0.006(2) -0.0040(17) -0.007(2)
C16 0.037(2) 0.061(3) 0.058(2) -0.010(2) 0.0090(18) -0.006(2)
C17 0.041(2) 0.063(3) 0.037(2) -0.008(2) 0.0094(17) 0.004(2)
C18 0.036(2) 0.042(2) 0.0320(18) 0.0036(18) -0.0003(16) -0.0003(17)
O18 0.0441(15) 0.0679(18) 0.0274(13) -0.0089(14) 0.0007(11) 0.0027(12)
C19 0.0316(19) 0.033(2) 0.0284(18) 0.0035(17) 0.0038(15) 0.0008(15)
C20 0.034(2) 0.041(2) 0.0360(19) 0.0033(17) -0.0008(16) -0.0032(17)
C1' 0.037(2) 0.048(2) 0.0221(16) 0.0025(18) -0.0052(15) 0.0011(16)
O1' 0.0416(15) 0.075(2) 0.0331(14) 0.0147(14) 0.0037(11) 0.0114(14)
C2' 0.038(2) 0.047(2) 0.0252(17) 0.0027(19) 0.0039(15) 0.0019(16)
O2' 0.0445(15) 0.0720(19) 0.0331(13) 0.0185(15) 0.0064(11) 0.0079(13)
C3' 0.0348(19) 0.048(2) 0.0305(18) -0.0010(19) 0.0002(15) -0.0029(17)
O3' 0.0462(16) 0.081(2) 0.0297(13) 0.0129(15) 0.0019(11) 0.0147(14)
C4' 0.0344(19) 0.044(2) 0.0267(17) 0.0020(18) 0.0000(15) -0.0027(16)
O4' 0.0405(14) 0.0704(19) 0.0318(13) 0.0163(14) 0.0085(11) 0.0024(13)

loop_
_atom_type_symbol
_atom_type_description
_atom_type_scat_dispersion_real
_atom_type_scat_dispersion_imag
_atom_type_scat_source
C C 0.0033 0.0016 'International Tables Vol C Tables 4.2.6.8 and 6.1.1.4'
H H 0.0000 0.0000 'International Tables Vol C Tables 4.2.6.8 and 6.1.1.4'
N N 0.0061 0.0033 'International Tables Vol C Tables 4.2.6.8 and 6.1.1.4'
O O 0.0106 0.0060 'International Tables Vol C Tables 4.2.6.8 and 6.1.1.4'

loop_
_geom_angle_atom_site_label_1
_geom_angle_atom_site_label_2
_geom_angle_atom_site_label_3
_geom_angle_site_symmetry_1
_geom_angle
C2 N1 C9 . 122.0(3)
C2 N1 H1 . 119.0
C9 N1 H1 . 119.0
N1 C2 C3 . 121.1(3)
N1 C2 H2 . 119.4
C3 C2 H2 . 119.4
C4 C3 C2 . 119.7(3)
C4 C3 H3 . 120.2
C2 C3 H3 . 120.2
C3 C4 C10 . 119.9(3)
C3 C4 H4 . 120.1
C10 C4 H4 . 120.1
C6 C5 C10 . 120.4(3)
C6 C5 H5 . 119.8
C10 C5 H5 . 119.8
C5 C6 C7 . 120.8(3)
C5 C6 H6 . 119.6
C7 C6 H6 . 119.6
C8 C7 C6 . 121.5(3)
C8 C7 H7 . 119.3
C6 C7 H7 . 119.3
O8 C8 C7 . 125.0(3)
O8 C8 C9 . 117.4(3)
C7 C8 C9 . 117.6(3)
C8 O8 H8 . 109.5
N1 C9 C10 . 119.4(3)
N1 C9 C8 . 119.7(3)
C10 C9 C8 . 120.9(3)
C5 C10 C9 . 118.9(3)
C5 C10 C4 . 123.2(3)
C9 C10 C4 . 117.9(3)
C12 N11 C19 . 122.1(3)
C12 N11 H11 . 118.9
C19 N11 H11 . 118.9
N11 C12 C13 . 121.2(3)
N11 C12 H12 . 119.4
C13 C12 H12 . 119.4
C14 C13 C12 . 119.4(3)
C14 C13 H13 . 120.3
C12 C13 H13 . 120.3
C13 C14 C20 . 120.6(3)
C13 C14 H14 . 119.7
C20 C14 H14 . 119.7
C16 C15 C20 . 119.8(3)
C16 C15 H15 . 120.1
C20 C15 H15 . 120.1
C15 C16 C17 . 121.0(3)
C15 C16 H16 . 119.5
C17 C16 H16 . 119.5
C18 C17 C16 . 121.5(3)
C18 C17 H17 . 119.2
C16 C17 H17 . 119.2
O18 C18 C17 . 125.2(3)
O18 C18 C19 . 116.9(3)
C17 C18 C19 . 117.9(3)
C18 O18 H18 . 109.5
N11 C19 C20 . 118.5(3)
N11 C19 C18 . 120.5(3)
C20 C19 C18 . 121.0(3)
C15 C20 C14 . 123.2(3)
C15 C20 C19 . 118.8(3)
C14 C20 C19 . 118.1(3)
O1' C1' C2' . 135.3(3)
O1' C1' C4' . 134.4(3)
C2' C1' C4' . 90.3(2)
O2' C2' C3' . 137.0(3)
O2' C2' C1' . 133.2(3)
C3' C2' C1' . 89.8(3)
O3' C3' O3' 1 0.0(2)
O3' C3' C2' 1 133.9(3)
O3' C3' C2' . 133.9(3)
O3' C3' C4' 1 135.7(3)
O3' C3' C4' . 135.7(3)
C2' C3' C4' . 90.4(3)
O3' O3' C3' 1 0(10)
O4' C4' C3' . 134.4(3)
O4' C4' C1' . 136.1(3)
C3' C4' C1' . 89.5(3)

loop_
_geom_bond_atom_site_label_1
_geom_bond_atom_site_label_2
_geom_bond_site_symmetry_2
_geom_bond_distance
N1 C2 . 1.314(4)
N1 C9 . 1.366(4)
N1 H1 . 0.8600
C2 C3 . 1.390(5)
C2 H2 . 0.9300
C3 C4 . 1.361(5)
C3 H3 . 0.9300
C4 C10 . 1.418(5)
C4 H4 . 0.9300
C5 C6 . 1.352(5)
C5 C10 . 1.406(5)
C5 H5 . 0.9300
C6 C7 . 1.410(5)
C6 H6 . 0.9300
C7 C8 . 1.375(5)
C7 H7 . 0.9300
C8 O8 . 1.347(4)
C8 C9 . 1.423(4)
O8 H8 . 0.8200
C9 C10 . 1.409(4)
N11 C12 . 1.321(4)
N11 C19 . 1.373(4)
N11 H11 . 0.8600
C12 C13 . 1.381(5)
C12 H12 . 0.9300
C13 C14 . 1.356(5)
C13 H13 . 0.9300
C14 C20 . 1.410(5)
C14 H14 . 0.9300
C15 C16 . 1.366(5)
C15 C20 . 1.409(5)
C15 H15 . 0.9300
C16 C17 . 1.403(5)
C16 H16 . 0.9300
C17 C18 . 1.370(5)
C17 H17 . 0.9300
C18 O18 . 1.355(4)
C18 C19 . 1.420(4)
O18 H18 . 0.8200
C19 C20 . 1.412(4)
C1' O1' . 1.264(4)
C1' C2' . 1.465(5)
C1' C4' . 1.470(4)
C2' O2' . 1.260(4)
C2' C3' . 1.465(4)
C3' O3' 1 1.254(4)
C3' O3' . 1.254(4)
C3' C4' . 1.468(4)
C4' O4' . 1.248(4)

loop_
_geom_hbond_atom_site_label_D
_geom_hbond_atom_site_label_H
_geom_hbond_atom_site_label_A
_geom_hbond_site_symmetry_A
_geom_hbond_distance_DH
_geom_hbond_distance_HA
_geom_hbond_distance_DA
_geom_hbond_angle_DHA
_geom_hbond_publ_flag
C7 H7 O1' 3_675 0.93 2.56 3.168(4) 123 y
O8 H8 O1' 3_675 0.82 1.78 2.596(3) 172 y
N1 H1 O2' . 0.86 1.84 2.666(4) 159 y
C17 H17 O3' 1 0.93 2.48 3.138(4) 128 y
O18 H18 O3' 1 0.82 1.79 2.605(3) 169 y
N11 H11 O4' 4_556 0.86 1.87 2.681(4) 157 y
